data_7237635
loop_
_publ_author_name
'Owais, Ahmed'
'Djerdjev, Alex M.'
'Hook, James M.'
'Yuen, Alex'
'Rowlands, William'
'White, Nicholas G.'
'Neto, Chiara'

_publ_section_title
;
 Host--guest interactions of catechol and 4-ethylcatechol with
 surface-immobilized blue-box molecules
;
_journal_issue 20
_journal_name_full 'Journal of Materials Chemistry A'
_journal_page_first 12713
_journal_paper_doi 10.1039/C9TA00556K
_journal_volume 7
_journal_year 2019
_chemical_absolute_configuration unk
_chemical_compound_source synthesized
_chemical_formula_moiety 'C36 H32 N4,  C6 H6 O2, 4(C H4 O), 4(Cl)'
_chemical_formula_sum 'C46 H54 Cl4 N4 O6'
_chemical_formula_weight 900.77
_space_group_IT_number 1
_space_group_name_Hall 'P 1'
_space_group_name_H-M_alt 'P 1'
_symmetry_cell_setting triclinic
_symmetry_space_group_name_Hall 'P 1'
_symmetry_space_group_name_H-M 'P 1'
_atom_sites_solution_hydrogens difmap
_atom_sites_solution_primary direct
_audit_update_record
;
2018-12-19 deposited with the CCDC.	2019-04-25 downloaded from the CCDC.
;
_cell_angle_alpha 101.486(3)
_cell_angle_beta 100.639(3)
_cell_angle_gamma 112.862(3)
_cell_formula_units_Z 1
_cell_length_a 9.6750(3)
_cell_length_b 10.7761(4)
_cell_length_c 12.8860(4)
_cell_measurement_reflns_used 12354
_cell_measurement_temperature 150
_cell_measurement_theta_max 73.4
_cell_measurement_theta_min 4.61
_cell_volume 1160.97(8)
_computing_cell_refinement 'CrysAlisPro, (Agilent, 2011)'
_computing_data_collection 'CrysAlisPro, (Agilent, 2011'
_computing_data_reduction 'CrysAlisPro, (Agilent, 2011)'
_computing_publication_material 'CRYSTALS (Betteridge et al., 2003)'
_computing_structure_refinement 'CRYSTALS (Betteridge et al., 2003)'
_computing_structure_solution 'SIR92 (Altomare et al., 1994)'
_diffrn_ambient_temperature 150
_diffrn_measured_fraction_theta_full 0.997
_diffrn_measured_fraction_theta_max 0.992
_diffrn_measurement_device Area
_diffrn_measurement_device_type 'Oxford Diffraction Supernova'
_diffrn_measurement_method \w
_diffrn_radiation_monochromator mirror
_diffrn_radiation_type 'Cu K\a'
_diffrn_radiation_wavelength 1.54184
_diffrn_reflns_av_R_equivalents 0.044
_diffrn_reflns_av_unetI/netI 0.049
_diffrn_reflns_limit_h_max 12
_diffrn_reflns_limit_h_min -12
_diffrn_reflns_limit_k_max 13
_diffrn_reflns_limit_k_min -12
_diffrn_reflns_limit_l_max 16
_diffrn_reflns_limit_l_min -16
_diffrn_reflns_number 22221
_diffrn_reflns_theta_full 72.487
_diffrn_reflns_theta_max 73.966
_diffrn_reflns_theta_min 4.667
_diffrn_standards_number 0
_exptl_absorpt_coefficient_mu 2.726
_exptl_absorpt_correction_T_max 1.00
_exptl_absorpt_correction_T_min 0.86
_exptl_absorpt_correction_type multi-scan
_exptl_absorpt_process_details 'CrysAlisPro, (Agilent, 2011)'
_exptl_crystal_colour red
_exptl_crystal_density_diffrn 1.288
_exptl_crystal_density_meas ?
_exptl_crystal_density_method 'not measured'
_exptl_crystal_description plate
_exptl_crystal_F_000 474
_exptl_crystal_recrystallization_method 'Re-crystallisation from solvent: Methanol, diethyl ether'
_exptl_crystal_size_max 0.41
_exptl_crystal_size_mid 0.09
_exptl_crystal_size_min 0.06
_refine_diff_density_max 1.86
_refine_diff_density_min -0.66
_refine_ls_extinction_method None
_refine_ls_goodness_of_fit_ref 0.9781
_refine_ls_hydrogen_treatment constr
_refine_ls_matrix_type full
_refine_ls_number_parameters 550
_refine_ls_number_reflns 4654
_refine_ls_number_restraints 112
_refine_ls_R_factor_all 0.0721
_refine_ls_R_factor_gt 0.0702
_refine_ls_shift/su_max 0.0083097
_refine_ls_shift/su_mean 0.0018436
_refine_ls_structure_factor_coef Fsqd
_refine_ls_weighting_details
;
 Method= Modified Sheldrick 
 w=1/[\s^2^(F^2^) + ( 0.17P)^2^ + 0.99P] 
 ,where P=(max(Fo^2^,0) + 2Fc^2^)/3 
;
_refine_ls_weighting_scheme calc
_refine_ls_wR_factor_all 0.2116
_refine_ls_wR_factor_gt 0.2062
_refine_ls_wR_factor_ref 0.2116
_reflns_limit_h_max 11
_reflns_limit_h_min -12
_reflns_limit_k_max 13
_reflns_limit_k_min -13
_reflns_limit_l_max 16
_reflns_limit_l_min 0
_reflns_number_gt 4400
_reflns_number_total 4671
_reflns_threshold_expression I>2.0\s(I)
_oxford_diffrn_Wilson_B_factor 2.71
_oxford_diffrn_Wilson_scale 0.02
_oxford_refine_ls_r_factor_ref 0.0723
_oxford_refine_ls_scale 5.0(2)
_oxford_reflns_number_all 4655
_cod_data_source_file c9ta00556k2.cif
_cod_data_source_block BB4Clcatechol
_cod_depositor_comments
;
The following automatic conversions were performed:

data item '_exptl_crystal_density_meas' value 'not measured' was
changed to '?' -- the value is perceived as not measured.

Automatic conversion script
Id: cif_fix_values 6909 2019-04-08 15:41:33Z antanas 
;
_cod_original_sg_symbol_H-M 'P 1 '
_cod_database_code 7237635
_oxford_refine_reflns_threshold_expression_ref I>-3.0\s(I)

loop_
_symmetry_equiv_pos_as_xyz
x,y,z

loop_
_atom_site_label
_atom_site_type_symbol
_atom_site_fract_x
_atom_site_fract_y
_atom_site_fract_z
_atom_site_U_iso_or_equiv
_atom_site_occupancy
_atom_site_adp_type
_atom_site_refinement_flags_posn
_atom_site_refinement_flags_adp
_atom_site_disorder_group
N1 N -0.1083(8) 0.2867(6) 0.3885(5) 0.0280 1.0000 Uani . . .
C2 C -0.1141(9) 0.3634(7) 0.4812(6) 0.0259 1.0000 Uani . . .
C3 C 0.0042(9) 0.4182(7) 0.5782(6) 0.0268 1.0000 Uani . . .
C4 C 0.1362(9) 0.3928(7) 0.5808(6) 0.0276 1.0000 Uani . . .
C5 C 0.1324(9) 0.3022(7) 0.4831(6) 0.0304 1.0000 Uani . . .
C6 C 0.0131(10) 0.2545(8) 0.3882(7) 0.0312 1.0000 Uani . . .
N7 N 0.5407(8) 0.6091(6) 0.8569(5) 0.0250 1.0000 Uani . . .
C8 C 0.5522(10) 0.5407(8) 0.7582(7) 0.0337 1.0000 Uani . . .
C9 C 0.4178(10) 0.4651(8) 0.6711(6) 0.0300 1.0000 Uani . . .
C10 C 0.2740(9) 0.4600(7) 0.6769(6) 0.0271 1.0000 Uani . . .
C11 C 0.2680(10) 0.5235(9) 0.7815(7) 0.0343 1.0000 Uani . . .
C12 C 0.3997(10) 0.6021(9) 0.8671(6) 0.0319 1.0000 Uani . . .
C13 C 0.6884(8) 0.7037(8) 0.9504(6) 0.0283 1.0000 Uani . . .
C14 C 0.7627(9) 0.8447(7) 0.9279(6) 0.0253 1.0000 Uani . . .
C15 C 0.7148(10) 0.9464(8) 0.9569(6) 0.0313 1.0000 Uani . . .
C16 C 0.7733(10) 1.0691(7) 0.9238(6) 0.0359 1.0000 Uani . . .
C17 C 0.8779(9) 1.0879(7) 0.8622(6) 0.0278 1.0000 Uani . . .
C18 C 0.9344(9) 0.9850(8) 0.8410(6) 0.0310 1.0000 Uani . . .
C19 C 0.8756(9) 0.8650(8) 0.8731(7) 0.0338 1.0000 Uani . . .
C20 C 0.9273(9) 1.2114(8) 0.8163(6) 0.0317 1.0000 Uani . . .
N21 N 0.8080(8) 1.1724(6) 0.7080(5) 0.0259 1.0000 Uani . . .
C22 C 0.6881(10) 1.2069(8) 0.7066(6) 0.0287 1.0000 Uani . . .
C23 C 0.5614(9) 1.1504(8) 0.6105(6) 0.0286 1.0000 Uani . . .
C24 C 0.5638(8) 1.0661(7) 0.5169(6) 0.0240 1.0000 Uani . . .
C25 C 0.6928(10) 1.0384(8) 0.5194(6) 0.0325 1.0000 Uani . . .
C26 C 0.8160(10) 1.0916(8) 0.6168(6) 0.0324 1.0000 Uani . . .
N27 N 0.1607(8) 0.8465(6) 0.2370(5) 0.0276 1.0000 Uani . . .
C28 C 0.2955(9) 0.8568(8) 0.2245(6) 0.0295 1.0000 Uani . . .
C29 C 0.4319(9) 0.9277(8) 0.3157(6) 0.0287 1.0000 Uani . . .
C30 C 0.4229(8) 0.9942(7) 0.4151(5) 0.0234 1.0000 Uani . . .
C31 C 0.2784(9) 0.9854(7) 0.4252(6) 0.0289 1.0000 Uani . . .
C32 C 0.1506(8) 0.9113(8) 0.3322(6) 0.0258 1.0000 Uani . . .
C33 C 0.0133(9) 0.7540(7) 0.1464(6) 0.0279 1.0000 Uani . . .
C34 C -0.0645(9) 0.6148(7) 0.1674(6) 0.0275 1.0000 Uani . . .
C35 C -0.1765(9) 0.5904(7) 0.2250(6) 0.0278 1.0000 Uani . . .
C36 C -0.2331(9) 0.4682(7) 0.2574(6) 0.0315 1.0000 Uani . . .
C37 C -0.1804(9) 0.3686(7) 0.2306(5) 0.0268 1.0000 Uani . . .
C38 C -0.0692(9) 0.3885(8) 0.1718(6) 0.0315 1.0000 Uani . . .
C39 C -0.0147(10) 0.5076(8) 0.1389(6) 0.0338 1.0000 Uani . . .
C40 C -0.2298(9) 0.2463(7) 0.2807(6) 0.0290 1.0000 Uani . . .
Cl1 Cl -0.2320(4) -0.0908(2) 0.2527(2) 0.0370 1.0000 Uani . . .
Cl2 Cl 0.5010(4) 0.3394(3) 0.4183(2) 0.0378 1.0000 Uani . . .
Cl4 Cl 0.9300(4) 0.5456(2) 0.8388(2) 0.0356 1.0000 Uani . . .
Cl3 Cl 0.1965(4) 0.1150(3) 0.6733(2) 0.0371 1.0000 Uani . . .
O121 O 0.2506(10) 0.8028(8) 0.9649(6) 0.0599 1.0000 Uani D . .
O111 O 0.1874(12) 0.1647(15) 0.2337(6) 0.1194 1.0000 Uani D . .
C112 C 0.2024(19) 0.1486(18) 0.1274(9) 0.0946 1.0000 Uani D . .
O101 O 0.4469(9) 0.6559(8) 0.1280(6) 0.0646 1.0000 Uani D . .
C102 C 0.4070(15) 0.5441(12) 0.1742(15) 0.1120 1.0000 Uani D . .
C122 C 0.2802(17) 0.8970(14) 0.9004(12) 0.0888 1.0000 Uani D . .
C55 C 0.549(3) 0.7924(12) 0.6399(12) 0.2553 1.0000 Uani D U .
C54 C 0.441(3) 0.8355(12) 0.6736(12) 0.2485 1.0000 Uani D U .
C51 C 0.353(2) 0.6459(12) 0.4628(11) 0.2879 1.0000 Uani D U .
C53 C 0.292(3) 0.7871(13) 0.6032(14) 0.2568 1.0000 Uani D U .
C52 C 0.248(2) 0.6912(12) 0.4977(12) 0.2740 1.0000 Uani D U .
C56 C 0.507(2) 0.6974(12) 0.5351(11) 0.2791 1.0000 Uani D U .
O52 O 0.101(3) 0.6413(16) 0.4293(16) 0.2560 0.5000 Uani D U 1
O131 O 0.5050(9) 0.2463(15) 0.8653(6) 0.1352 1.0000 Uani D . .
C132 C 0.4972(16) 0.3169(10) 0.9620(7) 0.0646 1.0000 Uani D . .
O51 O 0.305(3) 0.5540(12) 0.3610(12) 0.3503 1.0000 Uani D U .
O56 O 0.618(3) 0.6594(13) 0.5058(16) 0.2646 0.5000 Uani D U 2
H21 H -0.2036 0.3777 0.4777 0.0334 1.0000 Uiso R . .
H31 H -0.0025 0.4724 0.6415 0.0316 1.0000 Uiso R . .
H51 H 0.2129 0.2740 0.4846 0.0363 1.0000 Uiso R . .
H61 H 0.0144 0.1994 0.3216 0.0405 1.0000 Uiso R . .
H81 H 0.6467 0.5442 0.7507 0.0333 1.0000 Uiso R . .
H91 H 0.4283 0.4210 0.6045 0.0353 1.0000 Uiso R . .
H111 H 0.1731 0.5185 0.7920 0.0436 1.0000 Uiso R . .
H121 H 0.3963 0.6515 0.9330 0.0367 1.0000 Uiso R . .
H131 H 0.6641 0.7178 1.0214 0.0353 1.0000 Uiso R . .
H132 H 0.7593 0.6602 0.9529 0.0352 1.0000 Uiso R . .
H151 H 0.6446 0.9363 1.0007 0.0413 1.0000 Uiso R . .
H161 H 0.7378 1.1378 0.9426 0.0398 1.0000 Uiso R . .
H181 H 1.0109 0.9982 0.8036 0.0367 1.0000 Uiso R . .
H191 H 0.9115 0.7970 0.8569 0.0395 1.0000 Uiso R . .
H201 H 0.9295 1.2933 0.8653 0.0399 1.0000 Uiso R . .
H202 H 1.0306 1.2351 0.8074 0.0400 1.0000 Uiso R . .
H221 H 0.6898 1.2678 0.7705 0.0324 1.0000 Uiso R . .
H231 H 0.4747 1.1663 0.6123 0.0352 1.0000 Uiso R . .
H251 H 0.6979 0.9829 0.4543 0.0397 1.0000 Uiso R . .
H261 H 0.9030 1.0717 0.6215 0.0354 1.0000 Uiso R . .
H281 H 0.3018 0.8150 0.1566 0.0392 1.0000 Uiso R . .
H291 H 0.5286 0.9343 0.3076 0.0344 1.0000 Uiso R . .
H311 H 0.2697 1.0306 0.4930 0.0362 1.0000 Uiso R . .
H321 H 0.0536 0.9056 0.3364 0.0375 1.0000 Uiso R . .
H331 H -0.0564 0.7995 0.1441 0.0332 1.0000 Uiso R . .
H332 H 0.0383 0.7418 0.0765 0.0333 1.0000 Uiso R . .
H351 H -0.2153 0.6567 0.2420 0.0357 1.0000 Uiso R . .
H361 H -0.3069 0.4549 0.2982 0.0386 1.0000 Uiso R . .
H381 H -0.0321 0.3215 0.1562 0.0415 1.0000 Uiso R . .
H391 H 0.0541 0.5172 0.0941 0.0366 1.0000 Uiso R . .
H401 H -0.3283 0.2293 0.2961 0.0341 1.0000 Uiso R . .
H402 H -0.2398 0.1614 0.2297 0.0339 1.0000 Uiso R . .
H551 H 0.6488 0.8251 0.6860 0.2791 1.0000 Uiso R . .
H541 H 0.4713 0.8986 0.7449 0.2671 1.0000 Uiso R . .
H531 H 0.2220 0.8183 0.6261 0.2740 1.0000 Uiso R . .
H1211 H 0.1551 0.7546 0.9522 0.0811 1.0000 Uiso R . .
H1011 H 0.5216 0.7252 0.1759 0.1010 1.0000 Uiso R . .
H1111 H 0.2764 0.2290 0.2786 0.1699 1.0000 Uiso R . .
H1 H 0.4205 0.2111 0.8128 0.1590 1.0000 Uiso R . .
H561 H 0.5791 0.6672 0.5108 0.2976 0.5000 Uiso R . 1
H521 H 0.1442 0.6571 0.4509 0.2906 0.5000 Uiso R . 2
H1021 H 0.3214 0.4602 0.1249 0.1233 1.0000 Uiso R . .
H1022 H 0.3776 0.5764 0.2368 0.1233 1.0000 Uiso R . .
H1023 H 0.4940 0.5253 0.1976 0.1233 1.0000 Uiso R . .
H1321 H 0.5943 0.3539 1.0176 0.0725 1.0000 Uiso R . .
H1322 H 0.4161 0.2560 0.9852 0.0725 1.0000 Uiso R . .
H1323 H 0.4753 0.3923 0.9497 0.0725 1.0000 Uiso R . .
H1221 H 0.3900 0.9510 0.9162 0.1210 1.0000 Uiso R . .
H1222 H 0.2340 0.9580 0.9205 0.1210 1.0000 Uiso R . .
H1223 H 0.2361 0.8480 0.8236 0.1210 1.0000 Uiso R . .
H1121 H 0.1065 0.0788 0.0755 0.1203 1.0000 Uiso R . .
H1122 H 0.2247 0.2374 0.1148 0.1203 1.0000 Uiso R . .
H1123 H 0.2846 0.1236 0.1190 0.1203 1.0000 Uiso R . .
H562 H 0.7089 0.6918 0.5508 0.3295 0.5000 Uiso R . 2
H522 H 0.0368 0.6688 0.4500 0.3243 0.5000 Uiso R . 1
H511 H 0.2121 0.5253 0.3200 0.4264 1.0000 Uiso R . .

loop_
_atom_site_aniso_label
_atom_site_aniso_U_11
_atom_site_aniso_U_22
_atom_site_aniso_U_33
_atom_site_aniso_U_23
_atom_site_aniso_U_13
_atom_site_aniso_U_12
N1 0.027(3) 0.019(3) 0.033(3) 0.010(2) 0.005(2) 0.004(2)
C2 0.020(3) 0.023(3) 0.031(3) 0.007(2) 0.010(2) 0.005(2)
C3 0.027(3) 0.025(3) 0.032(3) 0.005(3) 0.010(3) 0.015(3)
C4 0.023(3) 0.026(3) 0.034(4) 0.011(3) 0.009(3) 0.009(3)
C5 0.023(3) 0.025(3) 0.038(4) 0.002(3) 0.004(3) 0.011(3)
C6 0.030(3) 0.026(3) 0.037(4) 0.008(3) 0.010(3) 0.013(3)
N7 0.022(3) 0.028(3) 0.030(3) 0.013(2) 0.008(2) 0.013(2)
C8 0.033(4) 0.033(3) 0.041(4) 0.011(3) 0.011(3) 0.021(3)
C9 0.029(3) 0.037(4) 0.028(3) 0.008(3) 0.011(3) 0.018(3)
C10 0.028(4) 0.024(3) 0.031(3) 0.015(3) 0.012(3) 0.008(3)
C11 0.025(3) 0.042(4) 0.034(4) 0.009(3) 0.012(3) 0.012(3)
C12 0.035(4) 0.042(4) 0.021(3) 0.006(3) 0.011(3) 0.020(3)
C13 0.019(3) 0.038(4) 0.029(3) 0.015(3) 0.005(2) 0.011(3)
C14 0.022(3) 0.028(3) 0.023(3) 0.007(2) 0.003(2) 0.009(3)
C15 0.031(3) 0.034(4) 0.035(3) 0.013(3) 0.014(3) 0.017(3)
C16 0.046(4) 0.025(3) 0.027(3) -0.005(3) -0.002(3) 0.018(3)
C17 0.029(3) 0.020(3) 0.026(3) 0.001(2) -0.001(3) 0.010(3)
C18 0.027(3) 0.037(4) 0.029(3) 0.006(3) 0.009(3) 0.016(3)
C19 0.022(3) 0.038(4) 0.044(4) 0.015(3) 0.006(3) 0.015(3)
C20 0.029(4) 0.034(4) 0.024(3) 0.005(3) -0.000(3) 0.011(3)
N21 0.021(3) 0.026(3) 0.025(3) 0.003(2) -0.000(2) 0.011(2)
C22 0.029(3) 0.025(3) 0.027(3) 0.003(3) 0.003(3) 0.011(3)
C23 0.029(4) 0.033(4) 0.027(3) 0.009(3) 0.009(3) 0.017(3)
C24 0.024(3) 0.022(3) 0.024(3) 0.006(2) 0.006(3) 0.009(3)
C25 0.027(4) 0.039(4) 0.028(4) 0.012(3) 0.006(3) 0.011(3)
C26 0.029(3) 0.038(4) 0.037(4) 0.011(3) 0.005(3) 0.023(3)
N27 0.022(3) 0.027(3) 0.023(3) 0.002(2) 0.003(2) 0.005(2)
C28 0.019(3) 0.033(3) 0.034(4) 0.006(3) 0.007(3) 0.011(3)
C29 0.021(3) 0.034(3) 0.029(3) 0.004(3) 0.005(3) 0.013(3)
C30 0.020(3) 0.023(3) 0.025(3) 0.002(2) 0.003(2) 0.012(2)
C31 0.022(3) 0.028(3) 0.031(3) 0.002(3) 0.004(3) 0.009(3)
C32 0.014(3) 0.037(3) 0.022(3) 0.002(3) 0.006(2) 0.009(2)
C33 0.027(3) 0.025(3) 0.023(3) 0.001(3) 0.001(2) 0.008(3)
C34 0.024(3) 0.030(3) 0.023(3) 0.002(2) 0.001(2) 0.011(3)
C35 0.034(4) 0.026(3) 0.030(3) 0.009(3) 0.015(3) 0.017(3)
C36 0.031(4) 0.028(3) 0.043(4) 0.019(3) 0.014(3) 0.016(3)
C37 0.022(3) 0.033(3) 0.022(3) 0.007(3) 0.004(2) 0.011(3)
C38 0.034(4) 0.038(4) 0.035(3) 0.012(3) 0.021(3) 0.023(3)
C39 0.038(4) 0.038(4) 0.023(3) 0.001(3) 0.011(3) 0.017(3)
C40 0.026(3) 0.017(3) 0.037(4) 0.005(3) -0.000(3) 0.008(3)
Cl1 0.0333(9) 0.0329(8) 0.0506(10) 0.0106(7) 0.0174(8) 0.0190(7)
Cl2 0.0380(10) 0.0435(10) 0.0385(9) 0.0135(8) 0.0177(7) 0.0209(8)
Cl4 0.0344(9) 0.0287(7) 0.0480(10) 0.0082(7) 0.0162(7) 0.0178(7)
Cl3 0.0300(9) 0.0458(10) 0.0381(9) 0.0120(8) 0.0139(7) 0.0177(8)
O121 0.068(5) 0.052(4) 0.049(4) 0.012(3) 0.007(3) 0.022(3)
O111 0.063(5) 0.180(10) 0.044(4) -0.003(5) 0.007(3) 0.003(5)
C112 0.088(10) 0.106(10) 0.077(8) 0.041(8) 0.001(7) 0.034(8)
O101 0.048(4) 0.080(5) 0.040(3) -0.015(3) -0.001(3) 0.024(4)
C102 0.048(6) 0.062(6) 0.24(2) 0.076(10) 0.031(8) 0.027(5)
C122 0.073(8) 0.091(9) 0.104(8) 0.025(7) 0.040(7) 0.033(7)
C55 0.52(3) 0.092(7) 0.200(11) 0.085(7) 0.205(15) 0.117(11)
C54 0.51(3) 0.087(7) 0.198(11) 0.093(7) 0.197(15) 0.114(11)
C51 0.53(3) 0.129(9) 0.217(11) 0.065(8) 0.196(15) 0.112(11)
C53 0.52(3) 0.099(7) 0.195(12) 0.091(7) 0.189(15) 0.112(11)
C52 0.53(3) 0.110(8) 0.207(12) 0.078(7) 0.188(15) 0.115(11)
C56 0.53(3) 0.120(8) 0.210(11) 0.066(8) 0.199(15) 0.119(11)
O52 0.54(3) 0.104(11) 0.171(12) 0.104(9) 0.190(16) 0.124(15)
O131 0.034(4) 0.261(16) 0.052(4) -0.018(6) 0.011(3) 0.039(6)
C132 0.092(8) 0.048(4) 0.036(4) 0.013(3) 0.016(4) 0.014(5)
O51 0.54(3) 0.199(15) 0.270(15) -0.006(12) 0.170(16) 0.130(16)
O56 0.59(3) 0.066(8) 0.204(15) 0.067(9) 0.169(17) 0.169(14)

loop_
_atom_type_symbol
_atom_type_scat_dispersion_real
_atom_type_scat_dispersion_imag
_atom_type_scat_Cromer_Mann_a1
_atom_type_scat_Cromer_Mann_b1
_atom_type_scat_Cromer_Mann_a2
_atom_type_scat_Cromer_Mann_b2
_atom_type_scat_Cromer_Mann_a3
_atom_type_scat_Cromer_Mann_b3
_atom_type_scat_Cromer_Mann_a4
_atom_type_scat_Cromer_Mann_b4
_atom_type_scat_Cromer_Mann_c
_atom_type_scat_source
C 0.0181 0.0091 2.3100 20.8439 1.0200 10.2075 1.5886 0.5687 0.8650 51.6512 0.2156 'International Tables Vol C 4.2.6.8 and 6.1.1.4'
H 0.0000 0.0000 0.4930 10.5109 0.3229 26.1257 0.1402 3.1424 0.0408 57.7998 0.0030 'International Tables Vol C 4.2.6.8 and 6.1.1.4'
N 0.0311 0.0180 12.2126 0.0057 3.1322 9.8933 2.0125 28.9975 1.1663 0.5826 -11.5290 'International Tables Vol C 4.2.6.8 and 6.1.1.4'
O 0.0492 0.0322 3.0485 13.2771 2.2868 5.7011 1.5463 0.3239 0.8670 32.9089 0.2508 'International Tables Vol C 4.2.6.8 and 6.1.1.4'
Cl 0.3639 0.7018 11.4604 0.0104 7.1964 1.1662 6.2556 18.5194 1.6455 47.7784 -9.5574 'International Tables Vol C 4.2.6.8 and 6.1.1.4'

loop_
_geom_angle_atom_site_label_1
_geom_angle_atom_site_label_2
_geom_angle_atom_site_label_3
_geom_angle
_geom_angle_publ_flag
C2 N1 C6 120.6(7) yes
C2 N1 C40 120.2(6) yes
C6 N1 C40 119.0(6) yes
N1 C2 C3 122.3(7) yes
N1 C2 H21 117.0 no
C3 C2 H21 120.7 no
C2 C3 C4 119.1(7) yes
C2 C3 H31 120.4 no
C4 C3 H31 120.5 no
C3 C4 C5 116.8(6) yes
C3 C4 C10 122.3(6) yes
C5 C4 C10 120.9(6) yes
C4 C5 C6 121.0(7) yes
C4 C5 H51 119.0 no
C6 C5 H51 120.1 no
C5 C6 N1 119.9(7) yes
C5 C6 H61 120.9 no
N1 C6 H61 119.2 no
C8 N7 C12 120.9(6) yes
C8 N7 C13 119.0(6) yes
C12 N7 C13 119.8(6) yes
N7 C8 C9 118.0(7) yes
N7 C8 H81 121.6 no
C9 C8 H81 120.5 no
C8 C9 C10 122.8(7) yes
C8 C9 H91 116.7 no
C10 C9 H91 120.4 no
C4 C10 C9 122.3(6) yes
C4 C10 C11 121.4(6) yes
C9 C10 C11 116.2(7) yes
C10 C11 C12 121.4(7) yes
C10 C11 H111 120.5 no
C12 C11 H111 117.9 no
N7 C12 C11 120.1(7) yes
N7 C12 H121 119.0 no
C11 C12 H121 120.9 no
N7 C13 C14 108.0(5) yes
N7 C13 H131 110.5 no
C14 C13 H131 109.9 no
N7 C13 H132 109.0 no
C14 C13 H132 110.1 no
H131 C13 H132 109.4 no
C13 C14 C15 121.0(6) yes
C13 C14 C19 118.3(6) yes
C15 C14 C19 120.6(7) yes
C14 C15 C16 119.5(7) yes
C14 C15 H151 120.6 no
C16 C15 H151 119.9 no
C15 C16 C17 121.2(7) yes
C15 C16 H161 119.0 no
C17 C16 H161 119.8 no
C16 C17 C18 117.6(6) yes
C16 C17 C20 121.3(6) yes
C18 C17 C20 121.1(7) yes
C17 C18 C19 120.5(7) yes
C17 C18 H181 119.5 no
C19 C18 H181 120.0 no
C14 C19 C18 120.3(7) yes
C14 C19 H191 120.0 no
C18 C19 H191 119.7 no
C17 C20 N21 108.2(5) yes
C17 C20 H201 110.9 no
N21 C20 H201 107.6 no
C17 C20 H202 110.1 no
N21 C20 H202 111.4 no
H201 C20 H202 108.6 no
C20 N21 C22 119.1(6) yes
C20 N21 C26 118.6(6) yes
C22 N21 C26 122.0(6) yes
N21 C22 C23 119.9(6) yes
N21 C22 H221 119.4 no
C23 C22 H221 120.7 no
C22 C23 C24 119.8(7) yes
C22 C23 H231 119.5 no
C24 C23 H231 120.6 no
C23 C24 C25 118.8(6) yes
C23 C24 C30 120.8(6) yes
C25 C24 C30 120.2(6) yes
C24 C25 C26 120.8(7) yes
C24 C25 H251 119.8 no
C26 C25 H251 119.4 no
C25 C26 N21 118.6(7) yes
C25 C26 H261 122.5 no
N21 C26 H261 118.9 no
C28 N27 C32 121.3(6) yes
C28 N27 C33 120.3(6) yes
C32 N27 C33 118.3(6) yes
N27 C28 C29 120.1(7) yes
N27 C28 H281 120.5 no
C29 C28 H281 119.4 no
C28 C29 C30 119.1(7) yes
C28 C29 H291 120.6 no
C30 C29 H291 120.3 no
C24 C30 C29 121.2(6) yes
C24 C30 C31 119.1(6) yes
C29 C30 C31 119.5(6) yes
C30 C31 C32 117.4(6) yes
C30 C31 H311 120.8 no
C32 C31 H311 121.7 no
C31 C32 N27 122.4(6) yes
C31 C32 H321 119.0 no
N27 C32 H321 118.6 no
N27 C33 C34 109.5(6) yes
N27 C33 H331 109.1 no
C34 C33 H331 109.6 no
N27 C33 H332 108.8 no
C34 C33 H332 111.1 no
H331 C33 H332 108.8 no
C33 C34 C35 121.5(6) yes
C33 C34 C39 120.7(7) yes
C35 C34 C39 117.4(7) yes
C34 C35 C36 121.3(6) yes
C34 C35 H351 119.6 no
C36 C35 H351 119.1 no
C35 C36 C37 119.8(7) yes
C35 C36 H361 119.9 no
C37 C36 H361 120.3 no
C36 C37 C38 120.6(7) yes
C36 C37 C40 117.4(6) yes
C38 C37 C40 121.4(6) yes
C37 C38 C39 119.8(7) yes
C37 C38 H381 119.7 no
C39 C38 H381 120.5 no
C34 C39 C38 121.1(7) yes
C34 C39 H391 119.4 no
C38 C39 H391 119.5 no
C37 C40 N1 108.6(5) yes
C37 C40 H401 110.3 no
N1 C40 H401 107.9 no
C37 C40 H402 109.9 no
N1 C40 H402 110.5 no
H401 C40 H402 109.7 no
C122 O121 H1211 111.0 no
C112 O111 H1111 107.3 no
O111 C112 H1121 109.8 no
O111 C112 H1122 106.0 no
H1121 C112 H1122 109.5 no
O111 C112 H1123 112.6 no
H1121 C112 H1123 109.5 no
H1122 C112 H1123 109.5 no
C102 O101 H1011 106.7 no
O101 C102 H1021 112.4 no
O101 C102 H1022 104.4 no
H1021 C102 H1022 109.5 no
O101 C102 H1023 111.5 no
H1021 C102 H1023 109.5 no
H1022 C102 H1023 109.5 no
O121 C122 H1221 109.6 no
O121 C122 H1222 107.4 no
H1221 C122 H1222 109.5 no
O121 C122 H1223 111.4 no
H1221 C122 H1223 109.5 no
H1222 C122 H1223 109.5 no
C54 C55 C56 120.8(7) yes
C54 C55 H551 121.2 no
C56 C55 H551 118.0 no
C55 C54 C53 120.6(7) yes
C55 C54 H541 119.1 no
C53 C54 H541 120.3 no
C52 C51 C56 119.5(6) yes
C52 C51 O51 118.1(7) yes
C56 C51 O51 122.3(7) yes
C54 C53 C52 119.6(7) yes
C54 C53 H531 119.7 no
C52 C53 H531 120.6 no
C53 C52 C51 120.6(6) yes
C53 C52 O52 120.0(7) yes
C51 C52 O52 119.4(7) yes
C51 C56 C55 118.8(6) yes
C51 C56 H561 119.3 no
C55 C56 H561 121.9 no
C52 O52 H522 119.7 no
C132 O131 H1 113.8 no
O131 C132 H1321 110.3 no
O131 C132 H1322 110.3 no
H1321 C132 H1322 109.5 no
O131 C132 H1323 107.8 no
H1321 C132 H1323 109.5 no
H1322 C132 H1323 109.5 no
C51 O51 H511 119.9 no
C56 O56 H562 120.5 no

loop_
_geom_bond_atom_site_label_1
_geom_bond_atom_site_label_2
_geom_bond_distance
_geom_bond_publ_flag
N1 C2 1.334(9) yes
N1 C6 1.348(10) yes
N1 C40 1.504(9) yes
C2 C3 1.369(10) yes
C2 H21 0.932 no
C3 C4 1.402(10) yes
C3 H31 0.933 no
C4 C5 1.416(10) yes
C4 C10 1.455(9) yes
C5 C6 1.363(11) yes
C5 H51 0.937 no
C6 H61 0.947 no
N7 C8 1.384(10) yes
N7 C12 1.370(10) yes
N7 C13 1.508(9) yes
C8 C9 1.375(11) yes
C8 H81 0.924 no
C9 C10 1.387(10) yes
C9 H91 0.939 no
C10 C11 1.407(10) yes
C11 C12 1.352(11) yes
C11 H111 0.936 no
C12 H121 0.922 no
C13 C14 1.521(10) yes
C13 H131 0.984 no
C13 H132 0.969 no
C14 C15 1.361(10) yes
C14 C19 1.378(10) yes
C15 C16 1.408(11) yes
C15 H151 0.949 no
C16 C17 1.377(11) yes
C16 H161 0.939 no
C17 C18 1.418(10) yes
C17 C20 1.508(10) yes
C18 C19 1.377(11) yes
C18 H181 0.936 no
C19 H191 0.930 no
C20 N21 1.501(8) yes
C20 H201 0.968 no
C20 H202 0.966 no
N21 C22 1.347(9) yes
N21 C26 1.350(10) yes
C22 C23 1.401(10) yes
C22 H221 0.938 no
C23 C24 1.368(9) yes
C23 H231 0.923 no
C24 C25 1.388(10) yes
C24 C30 1.514(8) yes
C25 C26 1.398(10) yes
C25 H251 0.950 no
C26 H261 0.941 no
N27 C28 1.308(10) yes
N27 C32 1.325(9) yes
N27 C33 1.486(8) yes
C28 C29 1.412(10) yes
C28 H281 0.925 no
C29 C30 1.373(9) yes
C29 H291 0.938 no
C30 C31 1.396(10) yes
C31 C32 1.382(9) yes
C31 H311 0.947 no
C32 H321 0.929 no
C33 C34 1.500(10) yes
C33 H331 0.975 no
C33 H332 0.972 no
C34 C35 1.396(10) yes
C34 C39 1.425(10) yes
C35 C36 1.397(9) yes
C35 H351 0.936 no
C36 C37 1.369(10) yes
C36 H361 0.947 no
C37 C38 1.402(9) yes
C37 C40 1.531(10) yes
C38 C39 1.370(11) yes
C38 H381 0.927 no
C39 H391 0.949 no
C40 H401 0.963 no
C40 H402 0.973 no
O121 C122 1.414(8) yes
O121 H1211 0.829 no
O111 C112 1.389(9) yes
O111 H1111 0.866 no
C112 H1121 0.950 no
C112 H1122 0.950 no
C112 H1123 0.950 no
O101 C102 1.402(8) yes
O101 H1011 0.833 no
C102 H1021 0.950 no
C102 H1022 0.950 no
C102 H1023 0.950 no
C122 H1221 0.950 no
C122 H1222 0.950 no
C122 H1223 0.950 no
C55 C54 1.396(9) yes
C55 C56 1.401(9) yes
C55 H551 0.925 no
C54 C53 1.385(10) yes
C54 H541 0.943 no
C51 C52 1.398(9) yes
C51 C56 1.426(9) yes
C51 O51 1.348(9) yes
C53 C52 1.407(9) yes
C53 H531 0.933 no
C52 O52 1.353(10) yes
C56 H561 0.950 no
O52 H522 0.850 no
O131 C132 1.355(8) yes
O131 H1 0.850 no
C132 H1321 0.950 no
C132 H1322 0.950 no
C132 H1323 0.950 no
O51 H511 0.850 no
O56 H562 0.850 no

loop_
_geom_hbond_atom_site_label_D
_geom_hbond_atom_site_label_H
_geom_hbond_atom_site_label_A
_geom_hbond_site_symmetry_A
_geom_hbond_angle_DHA
_geom_hbond_distance_DH
_geom_hbond_distance_HA
_geom_hbond_distance_DA
_geom_hbond_publ_flag
C6 H61 O111 . 140 0.95 2.29 3.079(14) yes
C12 H121 O121 . 129 0.92 2.56 3.218(14) yes
C12 H121 O101 1_556 139 0.92 2.46 3.209(14) yes
C22 H221 O131 1_565 131 0.94 2.31 3.013(14) yes
C28 H281 O121 1_554 145 0.92 2.39 3.195(14) yes
C102 H1022 O51 . 153 0.95 1.89 2.764(14) yes
